data_7009866
loop_
_publ_author_name
'Drago, Daniela'
'Pregosin, Paul S.'

_publ_contact_author
;
Drago Daniela
 Laboratory of Inorganic Chemistry,
 Universit\"atstr. 6
 CH-8092 Z\"urich,
 Switzerland
;
_publ_section_title
;
 Allyl, olefin, aryl and alkyl organometallic palladium complexes of
 1,2-bis[(2R,5R)-2,5-dimethylphospholanyl]benzene
;
_journal_issue 18
_journal_name_full 'Journal of the Chemical Society, Dalton Transactions'
_journal_page_first 3191
_journal_paper_doi 10.1039/b004148n
_journal_year 2000
_chemical_formula_sum 'C35 H43 Cl2 F3 O3 P2 Pd S'
_chemical_formula_weight 839.99
_chemical_name_systematic
;
 ?
;
_space_group_IT_number 4
_symmetry_cell_setting monoclinic
_symmetry_space_group_name_Hall 'P 2yb'
_symmetry_space_group_name_H-M 'P 1 21 1'
_atom_sites_solution_hydrogens geom
_atom_sites_solution_primary direct
_atom_sites_solution_secondary difmap
_audit_creation_method SHELXL-97
_cell_angle_alpha 90.00
_cell_angle_beta 106.3940(10)
_cell_angle_gamma 90.00
_cell_formula_units_Z 2
_cell_length_a 13.0798(3)
_cell_length_b 11.4320(3)
_cell_length_c 13.2985(4)
_cell_measurement_reflns_used 6112
_cell_measurement_temperature 293(2)
_cell_measurement_theta_max 32.89
_cell_measurement_theta_min 3
_cell_volume 1907.66(9)
_computing_structure_refinement 'SHELXL-97 (Sheldrick, 1997)'
_computing_structure_solution 'SHELXS-97 (Sheldrick, 1990)'
_diffrn_ambient_temperature 293(2)
_diffrn_measured_fraction_theta_full 0.912
_diffrn_measured_fraction_theta_max 0.912
_diffrn_measurement_device_type 'Four circle diffractometer Syntex P21 Graphite monochromator'
_diffrn_measurement_method '\w scans'
_diffrn_radiation_monochromator graphite
_diffrn_radiation_source 'fine-focus sealed tube'
_diffrn_radiation_type MoK\a
_diffrn_radiation_wavelength 0.71073
_diffrn_reflns_av_R_equivalents 0.0696
_diffrn_reflns_av_sigmaI/netI 0.1688
_diffrn_reflns_limit_h_max 15
_diffrn_reflns_limit_h_min -19
_diffrn_reflns_limit_k_max 17
_diffrn_reflns_limit_k_min -16
_diffrn_reflns_limit_l_max 15
_diffrn_reflns_limit_l_min -19
_diffrn_reflns_number 19700
_diffrn_reflns_theta_full 32.89
_diffrn_reflns_theta_max 32.89
_diffrn_reflns_theta_min 1.60
_diffrn_standards_interval_time 150
_diffrn_standards_number 1
_exptl_absorpt_coefficient_mu 0.812
_exptl_absorpt_correction_type none
_exptl_absorpt_process_details
;
'Program Sadabs, G. Sheldrick, 1997, G\"ottingen'
;
_exptl_crystal_colour yellow
_exptl_crystal_density_diffrn 1.462
_exptl_crystal_density_method 'not measured'
_exptl_crystal_description plate
_exptl_crystal_F_000 860
_exptl_crystal_size_max 0.8
_exptl_crystal_size_mid 0.4
_exptl_crystal_size_min 0.2
_refine_diff_density_max 0.836
_refine_diff_density_min -0.575
_refine_diff_density_rms 0.071
_refine_ls_extinction_coef 0.0007(4)
_refine_ls_extinction_method SHELXL
_refine_ls_goodness_of_fit_ref 0.822
_refine_ls_hydrogen_treatment mixed
_refine_ls_matrix_type full
_refine_ls_number_parameters 425
_refine_ls_number_reflns 12152
_refine_ls_number_restraints 1
_refine_ls_restrained_S_all 0.822
_refine_ls_R_factor_all 0.1441
_refine_ls_R_factor_gt 0.0546
_refine_ls_shift/su_max 0.028
_refine_ls_shift/su_mean 0.002
_refine_ls_structure_factor_coef Fsqd
_refine_ls_weighting_details 'calc w=1/[\s^2^(Fo^2^)+(0.0370P)^2^+0.0000P] where P=(Fo^2^+2Fc^2^)/3'
_refine_ls_weighting_scheme calc
_refine_ls_wR_factor_gt 0.1055
_refine_ls_wR_factor_ref 0.1284
_reflns_number_gt 5410
_reflns_number_total 12152
_reflns_threshold_expression >2sigma(I)
_cod_data_source_file b004148n.txt
_cod_data_source_block complex2
_cod_original_sg_symbol_H-M P2(1)
_cod_database_code 7009866

loop_
_symmetry_equiv_pos_as_xyz
'x, y, z'
'-x, y+1/2, -z'

loop_
_atom_site_label
_atom_site_type_symbol
_atom_site_fract_x
_atom_site_fract_y
_atom_site_fract_z
_atom_site_U_iso_or_equiv
_atom_site_adp_type
_atom_site_occupancy
_atom_site_symmetry_multiplicity
_atom_site_calc_flag
_atom_site_refinement_flags
_atom_site_disorder_assembly
_atom_site_disorder_group
Pd1 Pd 0.72292(3) 0.14530(4) 0.85392(3) 0.04450(12) Uani 1 1 d . . .
P1 P 0.84022(11) 0.01791(12) 0.81373(11) 0.0435(3) Uani 1 1 d . . .
C1L C 0.5923(5) 0.2349(6) 0.9026(5) 0.0639(17) Uani 1 1 d . . .
H1LA H 0.5269 0.1881 0.8815 0.077 Uiso 1 1 calc R . .
C1 C 1.0573(5) 0.0765(6) 0.9120(5) 0.0705(18) Uani 1 1 d . . .
H1A H 1.1204 0.0568 0.9667 0.106 Uiso 1 1 calc R . .
H1B H 1.0359 0.1548 0.9224 0.106 Uiso 1 1 calc R . .
H1C H 1.0718 0.0711 0.8453 0.106 Uiso 1 1 calc R . .
S1 S 0.75135(17) -0.5634(3) 1.28244(18) 0.0979(7) Uani 1 1 d . . .
O1 O 0.7812(5) -0.6425(6) 1.2190(6) 0.143(3) Uani 1 1 d . . .
F1 F 0.6036(7) -0.6877(7) 1.3047(5) 0.210(4) Uani 1 1 d . . .
C1' C 0.6145(7) -0.5717(12) 1.2571(7) 0.126(4) Uani 1 1 d . . .
C1M C 0.1975(9) 0.2336(11) 0.5350(8) 0.154(4) Uani 1 1 d . . .
H1MA H 0.2288 0.1724 0.5847 0.185 Uiso 1 1 calc R . .
H1MB H 0.1405 0.2688 0.5582 0.185 Uiso 1 1 calc R . .
Cl1 Cl 0.1434(2) 0.1710(2) 0.4178(2) 0.1297(9) Uani 1 1 d . . .
C2L C 0.6660(5) 0.1830(5) 0.9904(5) 0.0534(17) Uani 1 1 d . . .
H2LA H 0.7087 0.2330 1.0465 0.064 Uiso 1 1 calc R . .
C2 C 0.9683(5) -0.0082(5) 0.9148(4) 0.0546(15) Uani 1 1 d . . .
H2A H 0.9546 0.0017 0.9830 0.066 Uiso 1 1 calc R . .
P2 P 0.72320(11) 0.24290(12) 0.70454(11) 0.0432(3) Uani 1 1 d . . .
O2 O 0.7948(4) -0.5648(5) 1.3917(5) 0.113(2) Uani 1 1 d . . .
F2 F 0.5734(4) -0.5006(6) 1.3087(5) 0.152(2) Uani 1 1 d . . .
Cl2 Cl 0.2914(2) 0.3367(4) 0.5407(3) 0.1849(16) Uani 1 1 d . . .
C3L C 0.6874(5) 0.0639(6) 0.9919(5) 0.0529(17) Uani 1 1 d . . .
H3LA H 0.6210 0.0190 0.9702 0.063 Uiso 1 1 calc R . .
C3 C 0.9917(5) -0.1388(6) 0.9041(5) 0.0685(18) Uani 1 1 d . . .
H3A H 1.0248 -0.1506 0.8482 0.082 Uiso 1 1 calc R . .
H3B H 1.0393 -0.1682 0.9689 0.082 Uiso 1 1 calc R . .
O3 O 0.7457(8) -0.4379(6) 1.2375(6) 0.184(4) Uani 1 1 d . . .
F3 F 0.5585(4) -0.5823(6) 1.1613(4) 0.144(3) Uani 1 1 d . . .
C4 C 0.8863(6) -0.2012(5) 0.8795(5) 0.077(2) Uani 1 1 d . . .
H4A H 0.8596 -0.2014 0.9406 0.092 Uiso 1 1 calc R . .
H4B H 0.8945 -0.2816 0.8599 0.092 Uiso 1 1 calc R . .
C4L C 0.7656(5) 0.0044(5) 1.0785(5) 0.0543(14) Uani 1 1 d . . .
C5 C 0.8082(6) -0.1366(6) 0.7885(6) 0.064(2) Uani 1 1 d . . .
H5A H 0.8263 -0.1577 0.7242 0.077 Uiso 1 1 calc R . .
C5L C 0.7517(6) -0.1150(6) 1.0943(6) 0.0702(18) Uani 1 1 d . . .
H5LA H 0.6965 -0.1555 1.0480 0.084 Uiso 1 1 calc R . .
C6 C 0.6894(5) -0.1693(7) 0.7724(6) 0.086(2) Uani 1 1 d . . .
H6A H 0.6800 -0.2518 0.7598 0.128 Uiso 1 1 calc R . .
H6B H 0.6457 -0.1271 0.7134 0.128 Uiso 1 1 calc R . .
H6C H 0.6689 -0.1492 0.8342 0.128 Uiso 1 1 calc R . .
C6L C 0.8197(8) -0.1731(8) 1.1785(7) 0.097(3) Uani 1 1 d . . .
H6LA H 0.8079 -0.2513 1.1907 0.116 Uiso 1 1 calc R . .
C7 C 0.8661(4) 0.0693(5) 0.6932(4) 0.0459(13) Uani 1 1 d . . .
C7L C 0.9059(8) -0.1138(11) 1.2447(7) 0.112(3) Uani 1 1 d . . .
H7LA H 0.9551 -0.1540 1.2976 0.135 Uiso 1 1 calc R . .
C8 C 0.9382(4) 0.0121(6) 0.6496(4) 0.0575(15) Uani 1 1 d . . .
H8A H 0.9755 -0.0526 0.6835 0.069 Uiso 1 1 calc R . .
C8L C 0.9177(6) 0.0031(9) 1.2317(7) 0.100(3) Uani 1 1 d . . .
H8LA H 0.9727 0.0438 1.2782 0.120 Uiso 1 1 calc R . .
C9 C 0.9545(5) 0.0506(6) 0.5571(5) 0.0701(18) Uani 1 1 d . . .
H9A H 1.0022 0.0120 0.5283 0.084 Uiso 1 1 calc R . .
C9L C 0.8473(5) 0.0618(7) 1.1485(5) 0.0724(19) Uani 1 1 d . . .
H9LA H 0.8560 0.1416 1.1404 0.087 Uiso 1 1 calc R . .
C10 C 0.8983(4) 0.1485(9) 0.5070(4) 0.0716(16) Uani 1 1 d . . .
H10A H 0.9088 0.1758 0.4448 0.086 Uiso 1 1 calc R . .
C10L C 0.5661(5) 0.3596(6) 0.8942(5) 0.0608(17) Uani 1 1 d . . .
C11 C 0.8287(5) 0.2033(6) 0.5492(5) 0.0660(17) Uani 1 1 d . . .
H11A H 0.7905 0.2671 0.5144 0.079 Uiso 1 1 calc R . .
C11L C 0.6268(6) 0.4470(6) 0.9566(6) 0.077(2) Uani 1 1 d . . .
H11B H 0.6886 0.4270 1.0083 0.092 Uiso 1 1 calc R . .
C12 C 0.8124(4) 0.1670(5) 0.6434(4) 0.0447(15) Uani 1 1 d . . .
C12L C 0.5963(9) 0.5624(7) 0.9425(8) 0.106(3) Uani 1 1 d . . .
H12A H 0.6373 0.6197 0.9851 0.128 Uiso 1 1 calc R . .
C13L C 0.5070(10) 0.5931(9) 0.8672(10) 0.120(4) Uani 1 1 d . . .
H13A H 0.4879 0.6717 0.8589 0.145 Uiso 1 1 calc R . .
C13 C 0.5605(5) 0.1625(9) 0.5249(5) 0.099(3) Uani 1 1 d . . .
H13B H 0.4916 0.1787 0.4777 0.148 Uiso 1 1 calc R . .
H13C H 0.5583 0.0894 0.5598 0.148 Uiso 1 1 calc R . .
H13D H 0.6122 0.1580 0.4863 0.148 Uiso 1 1 calc R . .
C14 C 0.5916(4) 0.2615(6) 0.6071(5) 0.0570(15) Uani 1 1 d . . .
H14A H 0.5383 0.2612 0.6463 0.068 Uiso 1 1 calc R . .
C14L C 0.4442(8) 0.5128(10) 0.8033(8) 0.105(3) Uani 1 1 d . . .
H14B H 0.3839 0.5365 0.7515 0.126 Uiso 1 1 calc R . .
C15 C 0.5934(5) 0.3852(6) 0.5647(5) 0.0723(19) Uani 1 1 d . . .
H15A H 0.6265 0.3854 0.5081 0.087 Uiso 1 1 calc R . .
H15B H 0.5213 0.4151 0.5382 0.087 Uiso 1 1 calc R . .
C15L C 0.4713(6) 0.3928(7) 0.8162(7) 0.082(2) Uani 1 1 d . . .
H15C H 0.4280 0.3365 0.7745 0.099 Uiso 1 1 calc R . .
C16 C 0.6570(5) 0.4608(5) 0.6550(6) 0.073(2) Uani 1 1 d . . .
H16A H 0.6700 0.5372 0.6293 0.087 Uiso 1 1 calc R . .
H16B H 0.6179 0.4712 0.7064 0.087 Uiso 1 1 calc R . .
C17 C 0.7618(5) 0.3991(5) 0.7042(5) 0.0543(14) Uani 1 1 d . . .
H17A H 0.8072 0.4078 0.6573 0.065 Uiso 1 1 calc R . .
C18 C 0.8226(7) 0.4430(7) 0.8113(7) 0.083(3) Uani 1 1 d . . .
H18A H 0.8406 0.5239 0.8066 0.125 Uiso 1 1 calc R . .
H18B H 0.8866 0.3981 0.8371 0.125 Uiso 1 1 calc R . .
H18C H 0.7792 0.4351 0.8584 0.125 Uiso 1 1 calc R . .

loop_
_atom_site_aniso_label
_atom_site_aniso_U_11
_atom_site_aniso_U_22
_atom_site_aniso_U_33
_atom_site_aniso_U_23
_atom_site_aniso_U_13
_atom_site_aniso_U_12
Pd1 0.0576(2) 0.0413(2) 0.03933(18) 0.0040(3) 0.02137(15) 0.0052(3)
P1 0.0585(9) 0.0370(8) 0.0381(7) 0.0009(6) 0.0189(7) 0.0039(6)
C1L 0.065(4) 0.071(4) 0.072(4) 0.013(4) 0.047(3) 0.014(3)
C1 0.072(4) 0.077(5) 0.059(4) -0.011(3) 0.013(3) -0.006(3)
S1 0.0894(14) 0.134(2) 0.0679(14) -0.0019(14) 0.0185(12) 0.0015(14)
O1 0.114(5) 0.130(6) 0.175(7) -0.051(6) 0.026(4) 0.033(4)
F1 0.318(10) 0.180(7) 0.111(5) 0.024(5) 0.027(5) -0.152(7)
C1' 0.080(6) 0.224(14) 0.063(6) -0.043(7) 0.002(5) 0.030(7)
C1M 0.213(12) 0.153(10) 0.111(9) 0.008(8) 0.070(9) -0.015(9)
Cl1 0.180(2) 0.121(3) 0.1085(16) 0.0077(17) 0.0755(16) -0.0323(18)
C2L 0.068(4) 0.051(4) 0.049(3) 0.000(3) 0.030(3) 0.003(3)
C2 0.077(4) 0.047(3) 0.042(3) 0.003(3) 0.020(3) 0.012(3)
P2 0.0523(8) 0.0402(8) 0.0380(7) 0.0035(6) 0.0141(6) 0.0029(6)
O2 0.106(4) 0.117(5) 0.093(4) 0.009(4) -0.009(3) -0.041(4)
F2 0.138(4) 0.201(7) 0.135(5) -0.013(5) 0.069(4) 0.026(4)
Cl2 0.123(2) 0.229(4) 0.171(3) 0.033(3) -0.010(2) -0.041(3)
C3L 0.056(4) 0.056(4) 0.054(4) 0.006(3) 0.026(3) -0.006(3)
C3 0.081(5) 0.056(4) 0.069(4) 0.015(3) 0.022(4) 0.019(4)
O3 0.327(11) 0.100(5) 0.141(6) 0.024(5) 0.090(7) -0.089(6)
F3 0.102(4) 0.250(8) 0.069(3) 0.026(4) 0.004(3) -0.028(4)
C4 0.126(6) 0.034(3) 0.071(5) 0.004(3) 0.031(4) 0.019(4)
C4L 0.073(4) 0.051(4) 0.049(3) 0.010(3) 0.033(3) 0.009(3)
C5 0.090(5) 0.047(4) 0.066(5) -0.014(4) 0.041(4) -0.011(4)
C5L 0.097(5) 0.061(4) 0.067(4) 0.014(4) 0.048(4) 0.013(4)
C6 0.096(5) 0.067(5) 0.105(6) -0.021(4) 0.046(5) -0.030(4)
C6L 0.142(8) 0.070(5) 0.100(6) 0.055(5) 0.071(6) 0.047(5)
C7 0.056(3) 0.047(3) 0.039(3) -0.006(3) 0.019(3) 0.002(3)
C7L 0.114(7) 0.155(10) 0.077(6) 0.051(7) 0.042(5) 0.054(7)
C8 0.070(4) 0.060(4) 0.046(3) 0.007(3) 0.021(3) 0.018(3)
C8L 0.103(6) 0.122(8) 0.071(5) 0.016(6) 0.018(5) 0.026(6)
C9 0.085(4) 0.087(5) 0.054(4) 0.008(4) 0.046(3) 0.021(4)
C9L 0.084(5) 0.077(5) 0.062(4) -0.002(4) 0.030(4) 0.005(4)
C10 0.097(4) 0.083(4) 0.048(3) 0.014(5) 0.043(3) 0.008(6)
C10L 0.073(4) 0.059(4) 0.066(4) 0.021(3) 0.046(4) 0.022(3)
C11 0.088(4) 0.063(4) 0.049(4) 0.019(3) 0.021(3) 0.017(3)
C11L 0.109(6) 0.060(4) 0.077(5) 0.011(4) 0.052(4) 0.020(4)
C12 0.054(3) 0.046(5) 0.035(2) 0.000(3) 0.014(2) 0.000(3)
C12L 0.161(8) 0.063(5) 0.121(8) 0.011(5) 0.083(7) 0.023(6)
C13L 0.171(11) 0.086(7) 0.145(10) 0.055(7) 0.110(9) 0.063(7)
C13 0.088(4) 0.116(7) 0.077(4) -0.033(6) -0.002(4) -0.008(6)
C14 0.054(3) 0.062(4) 0.054(4) 0.001(3) 0.013(3) -0.002(3)
C14L 0.106(7) 0.123(8) 0.109(8) 0.052(7) 0.066(6) 0.062(6)
C15 0.070(4) 0.082(5) 0.062(4) 0.016(4) 0.013(3) 0.020(4)
C15L 0.080(5) 0.085(6) 0.099(6) 0.023(5) 0.054(5) 0.031(4)
C16 0.084(5) 0.045(4) 0.096(6) 0.022(4) 0.037(4) 0.008(3)
C17 0.071(4) 0.044(3) 0.053(4) -0.002(3) 0.025(3) -0.005(3)
C18 0.100(6) 0.072(5) 0.084(6) -0.026(5) 0.037(5) -0.033(4)

loop_
_atom_type_symbol
_atom_type_description
_atom_type_scat_dispersion_real
_atom_type_scat_dispersion_imag
_atom_type_scat_source
C C 0.0033 0.0016 'International Tables Vol C Tables 4.2.6.8 and 6.1.1.4'
H H 0.0000 0.0000 'International Tables Vol C Tables 4.2.6.8 and 6.1.1.4'
O O 0.0106 0.0060 'International Tables Vol C Tables 4.2.6.8 and 6.1.1.4'
F F 0.0171 0.0103 'International Tables Vol C Tables 4.2.6.8 and 6.1.1.4'
P P 0.1023 0.0942 'International Tables Vol C Tables 4.2.6.8 and 6.1.1.4'
S S 0.1246 0.1234 'International Tables Vol C Tables 4.2.6.8 and 6.1.1.4'
Pd Pd -0.9988 1.0072 'International Tables Vol C Tables 4.2.6.8 and 6.1.1.4'
Cl Cl 0.1484 0.1585 'International Tables Vol C Tables 4.2.6.8 and 6.1.1.4'

loop_
_geom_angle_atom_site_label_1
_geom_angle_atom_site_label_2
_geom_angle_atom_site_label_3
_geom_angle
_geom_angle_site_symmetry_1
_geom_angle_site_symmetry_3
_geom_angle_publ_flag
C2L Pd1 C3L 36.7(2) . . ?
C2L Pd1 C1L 37.3(2) . . ?
C3L Pd1 C1L 66.3(2) . . ?
C2L Pd1 P2 135.27(17) . . ?
C3L Pd1 P2 167.85(17) . . ?
C1L Pd1 P2 102.55(17) . . ?
C2L Pd1 P1 136.63(17) . . ?
C3L Pd1 P1 103.71(17) . . ?
C1L Pd1 P1 167.60(18) . . ?
P2 Pd1 P1 86.66(5) . . ?
C7 P1 C5 103.9(3) . . ?
C7 P1 C2 109.6(3) . . ?
C5 P1 C2 95.2(3) . . ?
C7 P1 Pd1 107.63(18) . . ?
C5 P1 Pd1 121.7(2) . . ?
C2 P1 Pd1 117.53(19) . . ?
C2L C1L C10L 124.1(7) . . ?
C2L C1L Pd1 69.5(3) . . ?
C10L C1L Pd1 127.2(4) . . ?
O1 S1 O2 121.9(5) . . ?
O1 S1 O3 111.5(5) . . ?
O2 S1 O3 111.9(4) . . ?
O1 S1 C1' 107.7(5) . . ?
O2 S1 C1' 107.2(4) . . ?
O3 S1 C1' 92.4(6) . . ?
F2 C1' F3 112.6(9) . . ?
F2 C1' F1 103.4(9) . . ?
F3 C1' F1 103.9(9) . . ?
F2 C1' S1 115.5(8) . . ?
F3 C1' S1 118.0(7) . . ?
F1 C1' S1 100.6(7) . . ?
Cl1 C1M Cl2 116.7(6) . . ?
C3L C2L C1L 120.7(7) . . ?
C3L C2L Pd1 72.8(4) . . ?
C1L C2L Pd1 73.2(3) . . ?
C1 C2 C3 116.2(5) . . ?
C1 C2 P1 114.9(4) . . ?
C3 C2 P1 104.6(4) . . ?
C12 P2 C14 109.2(3) . . ?
C12 P2 C17 104.4(3) . . ?
C14 P2 C17 95.0(3) . . ?
C12 P2 Pd1 108.34(18) . . ?
C14 P2 Pd1 115.8(2) . . ?
C17 P2 Pd1 122.7(2) . . ?
C2L C3L C4L 123.8(7) . . ?
C2L C3L Pd1 70.4(4) . . ?
C4L C3L Pd1 125.3(4) . . ?
C4 C3 C2 106.6(5) . . ?
C3 C4 C5 108.0(5) . . ?
C9L C4L C5L 118.3(6) . . ?
C9L C4L C3L 123.1(6) . . ?
C5L C4L C3L 118.4(6) . . ?
C4 C5 C6 114.3(6) . . ?
C4 C5 P1 104.7(5) . . ?
C6 C5 P1 115.3(5) . . ?
C6L C5L C4L 120.5(8) . . ?
C5L C6L C7L 119.8(8) . . ?
C12 C7 C8 119.2(5) . . ?
C12 C7 P1 119.0(4) . . ?
C8 C7 P1 121.8(4) . . ?
C8L C7L C6L 119.8(8) . . ?
C9 C8 C7 120.8(6) . . ?
C7L C8L C9L 120.0(9) . . ?
C8 C9 C10 119.1(5) . . ?
C4L C9L C8L 121.5(8) . . ?
C11 C10 C9 119.9(5) . . ?
C11L C10L C15L 118.3(7) . . ?
C11L C10L C1L 124.8(6) . . ?
C15L C10L C1L 116.9(7) . . ?
C10 C11 C12 121.9(6) . . ?
C12L C11L C10L 120.8(8) . . ?
C7 C12 C11 119.0(5) . . ?
C7 C12 P2 118.3(4) . . ?
C11 C12 P2 122.7(5) . . ?
C13L C12L C11L 120.4(10) . . ?
C12L C13L C14L 122.0(9) . . ?
C15 C14 C13 116.5(6) . . ?
C15 C14 P2 104.9(4) . . ?
C13 C14 P2 114.7(5) . . ?
C13L C14L C15L 119.6(9) . . ?
C16 C15 C14 107.3(5) . . ?
C14L C15L C10L 118.9(9) . . ?
C17 C16 C15 107.6(5) . . ?
C18 C17 C16 115.1(6) . . ?
C18 C17 P2 112.9(5) . . ?
C16 C17 P2 103.6(4) . . ?

loop_
_geom_bond_atom_site_label_1
_geom_bond_atom_site_label_2
_geom_bond_distance
_geom_bond_site_symmetry_2
_geom_bond_publ_flag
Pd1 C2L 2.190(6) . ?
Pd1 C3L 2.221(6) . ?
Pd1 C1L 2.238(5) . ?
Pd1 P2 2.2794(14) . ?
Pd1 P1 2.2855(14) . ?
P1 C7 1.826(5) . ?
P1 C5 1.825(7) . ?
P1 C2 1.852(6) . ?
C1L C2L 1.417(9) . ?
C1L C10L 1.464(9) . ?
C1 C2 1.523(8) . ?
S1 O1 1.366(6) . ?
S1 O2 1.403(6) . ?
S1 O3 1.548(7) . ?
S1 C1' 1.728(9) . ?
F1 C1' 1.494(14) . ?
C1' F2 1.277(10) . ?
C1' F3 1.283(9) . ?
C1M Cl1 1.680(11) . ?
C1M Cl2 1.688(11) . ?
C2L C3L 1.389(8) . ?
C2 C3 1.539(8) . ?
P2 C12 1.819(5) . ?
P2 C14 1.851(6) . ?
P2 C17 1.855(6) . ?
C3L C4L 1.473(8) . ?
C3 C4 1.503(9) . ?
C4 C5 1.535(9) . ?
C4L C9L 1.370(9) . ?
C4L C5L 1.400(9) . ?
C5 C6 1.553(9) . ?
C5L C6L 1.387(11) . ?
C6L C7L 1.394(13) . ?
C7 C12 1.384(7) . ?
C7 C8 1.401(7) . ?
C7L C8L 1.363(13) . ?
C8 C9 1.379(8) . ?
C8L C9L 1.395(10) . ?
C9 C10 1.400(10) . ?
C10 C11 1.351(8) . ?
C10L C11L 1.394(10) . ?
C10L C15L 1.425(10) . ?
C11 C12 1.392(7) . ?
C11L C12L 1.376(10) . ?
C12L C13L 1.353(13) . ?
C13L C14L 1.358(13) . ?
C13 C14 1.546(10) . ?
C14 C15 1.525(9) . ?
C14L C15L 1.415(12) . ?
C15 C16 1.522(9) . ?
C16 C17 1.515(8) . ?
C17 C18 1.509(9) . ?
